data_1001532
loop_
_publ_author_name
'Michel, C'
'Martin, C'
'Hervieu, M'
'Maignan, A'
'Provost, J'
'Huve, M'
'Raveau, B'

_publ_section_title
;
Thallium nonstoichiometry in 2212-thallium cuprate
;
_journal_coden_ASTM JSSCBI
_journal_name_full 'Journal of Solid State Chemistry'
_journal_page_first 271
_journal_page_last 286
_journal_paper_doi 10.1016/S0022-4596(05)80260-9
_journal_volume 96
_journal_year 1992
_chemical_formula_structural '(Tl2 Ca) Ba2 Cu2 O8'
_chemical_formula_sum 'Ba2 Ca Cu2 O8 Tl2'
_chemical_name_systematic
;
Dithallium(III) calcium dibarium dicopper oxide
;
_space_group_IT_number 139
_symmetry_cell_setting tetragonal
_symmetry_Int_Tables_number 139
_symmetry_space_group_name_Hall '-I 4 2'
_symmetry_space_group_name_H-M 'I 4/m m m'
_cell_angle_alpha 90
_cell_angle_beta 90
_cell_angle_gamma 90
_cell_formula_units_Z 2
_cell_length_a 3.8565(1)
_cell_length_b 3.8565(1)
_cell_length_c 29.3122(9)
_cell_volume 435.9
_refine_ls_R_factor_all 0.078
_cod_database_code 1001532

loop_
_symmetry_equiv_pos_as_xyz
x,y,z
-x,-y,z
-x,y,z
x,-y,z
-y,x,z
y,-x,z
y,x,z
-y,-x,z
-x,-y,-z
x,y,-z
x,-y,-z
-x,y,-z
y,-x,-z
-y,x,-z
-y,-x,-z
y,x,-z
1/2+x,1/2+y,1/2+z
1/2-x,1/2-y,1/2+z
1/2-x,1/2+y,1/2+z
1/2+x,1/2-y,1/2+z
1/2-y,1/2+x,1/2+z
1/2+y,1/2-x,1/2+z
1/2+y,1/2+x,1/2+z
1/2-y,1/2-x,1/2+z
1/2-x,1/2-y,1/2-z
1/2+x,1/2+y,1/2-z
1/2+x,1/2-y,1/2-z
1/2-x,1/2+y,1/2-z
1/2+y,1/2-x,1/2-z
1/2-y,1/2+x,1/2-z
1/2-y,1/2-x,1/2-z
1/2+y,1/2+x,1/2-z

loop_
_atom_site_label
_atom_site_type_symbol
_atom_site_symmetry_multiplicity
_atom_site_Wyckoff_symbol
_atom_site_fract_x
_atom_site_fract_y
_atom_site_fract_z
_atom_site_occupancy
_atom_site_attached_hydrogens
_atom_site_calc_flag
Tl1 Tl3+ 4 e 0.5 0.5 0.2134(1) 0.915(5) 0 d
Ca1 Ca2+ 4 e 0.5 0.5 0.2134(1) 0.085(5) 0 d
Ba1 Ba2+ 4 e 0. 0. 0.1216(1) 1. 0 d
Ca2 Ca2+ 2 a 0. 0. 0. 0.83(1) 0 d
Tl2 Tl3+ 2 a 0. 0. 0. 0.17(1) 0 d
Cu1 Cu2+ 4 e 0.5 0.5 0.0535(2) 1. 0 d
O1 O2- 8 g 0. 0.5 0.0508(6) 1. 0 d
O2 O2- 4 e 0.5 0.5 0.1428(10) 1. 0 d
O3 O2- 4 e 0.5 0.5 0.2793(10) 1. 0 d

loop_
_atom_type_symbol
_atom_type_oxidation_number
Tl3+ 3.000
Ca2+ 2.000
Ba2+ 2.000
Cu2+ 2.000
O2- -2.000
